data_7160117
loop_
_publ_author_name
'Gao, Guiya'
'Xie, Keyi'
'Shi, Minghui'
'Gao, Tao'
'Wang, Zedong'
'Zhang, Congcong'
'Wang, Zhentao'

_publ_section_title
;
 Direct trifluoromethylselenolations of electron-rich (hetero)aromatic
 rings with <i>N</i>-trifluoromethylselenolating saccharin.
;
_journal_issue 37
_journal_name_full 'Organic &amp; biomolecular chemistry'
_journal_page_first 7707
_journal_page_last 7714
_journal_paper_doi 10.1039/d4ob01134a
_journal_volume 22
_journal_year 2024
_chemical_formula_sum 'C10 H5 F9 O2 Se3'
_chemical_formula_weight 565.02
_space_group_crystal_system monoclinic
_space_group_IT_number 11
_space_group_name_Hall '-P 2yb'
_space_group_name_H-M_alt 'P 1 21/m 1'
_atom_sites_solution_hydrogens geom
_audit_creation_method SHELXL-2014/7
_audit_update_record
;
2024-06-17 deposited with the CCDC.	2024-08-28 downloaded from the CCDC.
;
_cell_angle_alpha 90
_cell_angle_beta 95.415(2)
_cell_angle_gamma 90
_cell_formula_units_Z 2
_cell_length_a 5.5035(7)
_cell_length_b 14.3112(18)
_cell_length_c 10.2822(14)
_cell_measurement_reflns_used 1627
_cell_measurement_temperature 296(2)
_cell_measurement_theta_max 24.80
_cell_measurement_theta_min 3.47
_cell_volume 806.23(18)
_computing_cell_refinement 'Bruker SMART'
_computing_data_collection 'Bruker SMART'
_computing_data_reduction 'Bruker SAINT'
_computing_molecular_graphics 'Bruker SHELXTL'
_computing_publication_material 'Bruker SHELXTL'
_computing_structure_refinement 'SHELXL-2014/7 (Sheldrick, 2014)'
_computing_structure_solution 'Bruker SHELXTL'
_diffrn_ambient_temperature 296(2)
_diffrn_measured_fraction_theta_full 0.998
_diffrn_measured_fraction_theta_max 0.998
_diffrn_measurement_device_type 'CCD area detector'
_diffrn_measurement_method 'phi and omega scans'
_diffrn_radiation_type MoK\a
_diffrn_radiation_wavelength 0.71073
_diffrn_reflns_av_R_equivalents 0.0394
_diffrn_reflns_av_unetI/netI 0.0526
_diffrn_reflns_Laue_measured_fraction_full 0.998
_diffrn_reflns_Laue_measured_fraction_max 0.998
_diffrn_reflns_limit_h_max 6
_diffrn_reflns_limit_h_min -6
_diffrn_reflns_limit_k_max 17
_diffrn_reflns_limit_k_min -13
_diffrn_reflns_limit_l_max 12
_diffrn_reflns_limit_l_min -12
_diffrn_reflns_number 4078
_diffrn_reflns_point_group_measured_fraction_full 0.998
_diffrn_reflns_point_group_measured_fraction_max 0.998
_diffrn_reflns_theta_full 24.997
_diffrn_reflns_theta_max 24.997
_diffrn_reflns_theta_min 2.446
_exptl_absorpt_coefficient_mu 6.940
_exptl_absorpt_correction_type none
_exptl_crystal_colour colorless
_exptl_crystal_density_diffrn 2.327
_exptl_crystal_description block
_exptl_crystal_F_000 528
_exptl_crystal_size_max 0.240
_exptl_crystal_size_mid 0.230
_exptl_crystal_size_min 0.210
_refine_diff_density_max 0.703
_refine_diff_density_min -0.497
_refine_diff_density_rms 0.100
_refine_ls_extinction_method none
_refine_ls_goodness_of_fit_ref 0.989
_refine_ls_hydrogen_treatment constr
_refine_ls_matrix_type full
_refine_ls_number_parameters 120
_refine_ls_number_reflns 1479
_refine_ls_number_restraints 0
_refine_ls_restrained_S_all 0.989
_refine_ls_R_factor_all 0.0623
_refine_ls_R_factor_gt 0.0429
_refine_ls_shift/su_max 0.000
_refine_ls_shift/su_mean 0.000
_refine_ls_structure_factor_coef Fsqd
_refine_ls_weighting_details 'w=1/[\s^2^(Fo^2^)+(0.0824P)^2^] where P=(Fo^2^+2Fc^2^)/3'
_refine_ls_weighting_scheme calc
_refine_ls_wR_factor_gt 0.1179
_refine_ls_wR_factor_ref 0.1268
_reflns_Friedel_coverage 0.000
_reflns_number_gt 1118
_reflns_number_total 1479
_reflns_threshold_expression 'I > 2\s(I)'
_cod_data_source_file d4ob01134a2.cif
_cod_data_source_block 1
_cod_depositor_comments 'Adding full bibliography for 7160117--7160120.cif.'
_cod_original_sg_symbol_H-M 'P 21/m'
_cod_database_code 7160117
_shelx_shelxl_version_number 2014/7
_shelx_space_group_comment
; 
The symmetry employed for this shelxl refinement is uniquely defined 
by the following loop, which should always be used as a source of 
symmetry information in preference to the above space-group names. 
They are only intended as comments. 
;
_shelx_estimated_absorpt_t_min 0.287
_shelx_estimated_absorpt_t_max 0.324

loop_
_space_group_symop_operation_xyz
'x, y, z'
'-x, y+1/2, -z'
'-x, -y, -z'
'x, -y-1/2, z'

loop_
_atom_site_label
_atom_site_type_symbol
_atom_site_fract_x
_atom_site_fract_y
_atom_site_fract_z
_atom_site_U_iso_or_equiv
_atom_site_adp_type
_atom_site_occupancy
_atom_site_site_symmetry_order
_atom_site_calc_flag
_atom_site_refinement_flags_posn
_atom_site_refinement_flags_adp
_atom_site_refinement_flags_occupancy
_atom_site_disorder_assembly
_atom_site_disorder_group
Se2 Se 0.63751(15) 0.7500 0.38680(9) 0.0647(3) Uani 1 2 d S T P . .
Se1 Se 0.01442(11) 0.54697(4) 0.69665(7) 0.0734(3) Uani 1 1 d . . . . .
O1 O 0.3996(8) 0.5853(3) 0.5126(4) 0.0708(11) Uani 1 1 d . . . . .
H1 H 0.5462 0.5818 0.5353 0.106 Uiso 1 1 calc R U . . .
F1 F 0.2013(10) 0.4454(3) 0.8997(5) 0.1245(18) Uani 1 1 d . . . . .
F5 F 0.5172(17) 0.7500 0.1274(6) 0.127(3) Uani 1 2 d S T P . .
C6 C 0.3992(12) 0.7500 0.5096(7) 0.0494(16) Uani 1 2 d S T P . .
C5 C 0.3114(9) 0.6663(3) 0.5561(5) 0.0511(12) Uani 1 1 d . . . . .
F4 F 0.2548(10) 0.6757(4) 0.2259(5) 0.1286(18) Uani 1 1 d . . . . .
F3 F 0.4738(7) 0.5212(5) 0.8163(5) 0.143(2) Uani 1 1 d . . . . .
F2 F 0.2458(12) 0.5889(4) 0.9355(5) 0.138(2) Uani 1 1 d . . . . .
C3 C 0.0467(13) 0.7500 0.6946(7) 0.0570(19) Uani 1 2 d S T P . .
C2 C 0.1354(9) 0.6670(3) 0.6481(5) 0.0533(12) Uani 1 1 d . . . . .
C1 C 0.2494(13) 0.5242(5) 0.8439(7) 0.0799(18) Uani 1 1 d . . . . .
C4 C -0.1406(14) 0.7500 0.7941(9) 0.076(2) Uani 1 2 d S T P . .
H4A H -0.0768 0.7835 0.8707 0.114 Uiso 0.5 1 calc R U P A -1
H4B H -0.1758 0.6868 0.8174 0.114 Uiso 0.5 1 calc R U P A -1
H4C H -0.2876 0.7797 0.7571 0.114 Uiso 0.5 1 calc R U P A -1
C7 C 0.396(2) 0.7500 0.2309(10) 0.085(3) Uani 1 2 d S T P . .

loop_
_atom_site_aniso_label
_atom_site_aniso_U_11
_atom_site_aniso_U_22
_atom_site_aniso_U_33
_atom_site_aniso_U_23
_atom_site_aniso_U_13
_atom_site_aniso_U_12
Se2 0.0676(5) 0.0723(5) 0.0568(6) 0.000 0.0188(4) 0.000
Se1 0.0677(4) 0.0810(5) 0.0701(5) 0.0058(3) -0.0014(3) -0.0311(3)
O1 0.087(3) 0.057(2) 0.070(3) -0.0066(19) 0.017(2) 0.003(2)
F1 0.125(4) 0.120(3) 0.128(4) 0.062(3) 0.010(3) -0.018(3)
F5 0.192(8) 0.136(5) 0.056(4) 0.000 0.034(4) 0.000
C6 0.052(4) 0.061(4) 0.034(4) 0.000 -0.002(3) 0.000
C5 0.058(3) 0.055(3) 0.039(3) -0.002(2) -0.002(2) -0.002(2)
F4 0.156(4) 0.138(4) 0.087(3) -0.012(3) -0.015(3) -0.050(4)
F3 0.062(3) 0.235(6) 0.134(5) 0.071(4) 0.014(3) -0.001(3)
F2 0.168(5) 0.154(4) 0.082(3) -0.007(3) -0.040(3) 0.008(4)
C3 0.048(4) 0.078(5) 0.043(5) 0.000 -0.007(3) 0.000
C2 0.047(3) 0.062(3) 0.050(3) 0.005(2) -0.002(2) -0.013(2)
C1 0.078(4) 0.100(5) 0.062(4) 0.017(4) 0.006(3) -0.010(4)
C4 0.050(4) 0.102(6) 0.079(7) 0.000 0.020(4) 0.000
C7 0.107(8) 0.080(6) 0.070(7) 0.000 0.019(6) 0.000

loop_
_atom_type_symbol
_atom_type_description
_atom_type_scat_dispersion_real
_atom_type_scat_dispersion_imag
_atom_type_scat_source
C C 0.0033 0.0016 'International Tables Vol C Tables 4.2.6.8 and 6.1.1.4'
H H 0.0000 0.0000 'International Tables Vol C Tables 4.2.6.8 and 6.1.1.4'
F F 0.0171 0.0103 'International Tables Vol C Tables 4.2.6.8 and 6.1.1.4'
O O 0.0106 0.0060 'International Tables Vol C Tables 4.2.6.8 and 6.1.1.4'
Se Se -0.0929 2.2259 'International Tables Vol C Tables 4.2.6.8 and 6.1.1.4'

loop_
_geom_angle_atom_site_label_1
_geom_angle_atom_site_label_2
_geom_angle_atom_site_label_3
_geom_angle
_geom_angle_site_symmetry_1
_geom_angle_site_symmetry_3
_geom_angle_publ_flag
C6 Se2 C7 94.8(4) . . ?
C2 Se1 C1 97.6(3) . . ?
C5 O1 H1 109.5 . . ?
C5 C6 C5 118.6(6) 4_575 . ?
C5 C6 Se2 120.7(3) 4_575 . ?
C5 C6 Se2 120.7(3) . . ?
O1 C5 C6 118.5(5) . . ?
O1 C5 C2 121.2(4) . . ?
C6 C5 C2 120.2(5) . . ?
C2 C3 C2 117.9(7) 4_575 . ?
C2 C3 C4 121.1(3) 4_575 . ?
C2 C3 C4 121.1(3) . . ?
C3 C2 C5 121.5(5) . . ?
C3 C2 Se1 122.2(4) . . ?
C5 C2 Se1 116.2(4) . . ?
F3 C1 F1 107.7(7) . . ?
F3 C1 F2 104.9(7) . . ?
F1 C1 F2 106.0(6) . . ?
F3 C1 Se1 114.7(5) . . ?
F1 C1 Se1 110.1(5) . . ?
F2 C1 Se1 112.8(5) . . ?
C3 C4 H4A 109.5 . . ?
C3 C4 H4B 109.5 . . ?
H4A C4 H4B 109.5 . . ?
C3 C4 H4C 109.5 . . ?
H4A C4 H4C 109.5 . . ?
H4B C4 H4C 109.5 . . ?
F5 C7 F4 108.2(6) . 4_575 ?
F5 C7 F4 108.2(6) . . ?
F4 C7 F4 108.0(10) 4_575 . ?
F5 C7 Se2 107.6(8) . . ?
F4 C7 Se2 112.3(5) 4_575 . ?
F4 C7 Se2 112.3(5) . . ?

loop_
_geom_bond_atom_site_label_1
_geom_bond_atom_site_label_2
_geom_bond_distance
_geom_bond_site_symmetry_2
_geom_bond_publ_flag
Se2 C6 1.905(7) . ?
Se2 C7 1.984(12) . ?
Se1 C2 1.926(5) . ?
Se1 C1 1.924(7) . ?
O1 C5 1.349(6) . ?
O1 H1 0.8200 . ?
F1 C1 1.304(8) . ?
F5 C7 1.309(12) . ?
C6 C5 1.393(6) 4_575 ?
C6 C5 1.393(6) . ?
C5 C2 1.416(7) . ?
F4 C7 1.314(8) . ?
F3 C1 1.294(8) . ?
F2 C1 1.322(9) . ?
C3 C2 1.386(6) 4_575 ?
C3 C2 1.386(6) . ?
C3 C4 1.519(11) . ?
C4 H4A 0.9600 . ?
C4 H4B 0.9600 . ?
C4 H4C 0.9600 . ?
C7 F4 1.314(8) 4_575 ?

loop_
_geom_torsion_atom_site_label_1
_geom_torsion_atom_site_label_2
_geom_torsion_atom_site_label_3
_geom_torsion_atom_site_label_4
_geom_torsion
_geom_torsion_site_symmetry_1
_geom_torsion_site_symmetry_2
_geom_torsion_site_symmetry_3
_geom_torsion_site_symmetry_4
_geom_torsion_publ_flag
C5 C6 C5 O1 -178.9(4) 4_575 . . . ?
Se2 C6 C5 O1 0.3(8) . . . . ?
C5 C6 C5 C2 0.4(10) 4_575 . . . ?
Se2 C6 C5 C2 179.6(4) . . . . ?
C2 C3 C2 C5 0.2(10) 4_575 . . . ?
C4 C3 C2 C5 -179.5(6) . . . . ?
C2 C3 C2 Se1 -176.3(3) 4_575 . . . ?
C4 C3 C2 Se1 4.0(9) . . . . ?
O1 C5 C2 C3 179.0(5) . . . . ?
C6 C5 C2 C3 -0.3(9) . . . . ?
O1 C5 C2 Se1 -4.3(7) . . . . ?
C6 C5 C2 Se1 176.4(4) . . . . ?
